data_1502762
loop_
_publ_author_name
'Suwa, Kazuya'
'Otsuki, Joe'
'Goto, Kei'

_publ_section_title
;
 Photoisomerization and thermal isomerization of shuttlecock- and
 bowl-equipped (phenylazo)pyridines.
;
_journal_issue 2
_journal_name_full 'The journal of physical chemistry. A'
_journal_page_first 884
_journal_page_last 890
_journal_paper_doi 10.1021/jp909922y
_journal_volume 114
_journal_year 2010
_chemical_formula_sum 'C61 H61 N3 O'
_chemical_formula_weight 852.13
_chemical_name_systematic
; 
 ? 
;
_space_group_IT_number 2
_symmetry_cell_setting triclinic
_symmetry_space_group_name_Hall '-P 1'
_symmetry_space_group_name_H-M 'P -1'
_atom_sites_solution_hydrogens geom
_atom_sites_solution_primary direct
_atom_sites_solution_secondary difmap
_audit_creation_method SHELXL-97
_cell_angle_alpha 95.541(9)
_cell_angle_beta 99.166(9)
_cell_angle_gamma 96.727(9)
_cell_formula_units_Z 4
_cell_length_a 13.967(8)
_cell_length_b 17.661(9)
_cell_length_c 20.091(11)
_cell_measurement_temperature 120(2)
_cell_volume 4825(5)
_computing_cell_refinement CrystalClear
_computing_data_collection CrystalClear
_computing_data_reduction CrystalClear
_computing_structure_refinement 'SHELXL-97 (Sheldrick, 1997)'
_computing_structure_solution 'SHELXS-97 (Sheldrick, 1990)'
_diffrn_ambient_temperature 120(2)
_diffrn_measured_fraction_theta_full 0.971
_diffrn_measured_fraction_theta_max 0.971
_diffrn_measurement_device_type 'RIGAKU MercuryCCD'
_diffrn_measurement_method CCD
_diffrn_radiation_monochromator graphite
_diffrn_radiation_source 'fine-focus sealed tube'
_diffrn_radiation_type MoK\a
_diffrn_radiation_wavelength 0.71070
_diffrn_reflns_av_R_equivalents 0.0195
_diffrn_reflns_av_sigmaI/netI 0.0391
_diffrn_reflns_limit_h_max 16
_diffrn_reflns_limit_h_min -16
_diffrn_reflns_limit_k_max 21
_diffrn_reflns_limit_k_min -15
_diffrn_reflns_limit_l_max 18
_diffrn_reflns_limit_l_min -23
_diffrn_reflns_number 31001
_diffrn_reflns_theta_full 25.00
_diffrn_reflns_theta_max 25.00
_diffrn_reflns_theta_min 3.05
_exptl_absorpt_coefficient_mu 0.069
_exptl_absorpt_correction_T_max 0.9730
_exptl_absorpt_correction_T_min 0.9664
_exptl_absorpt_correction_type empirical
_exptl_crystal_colour yellow
_exptl_crystal_density_diffrn 1.173
_exptl_crystal_density_method 'not measured'
_exptl_crystal_description block
_exptl_crystal_F_000 1824
_exptl_crystal_size_max 0.50
_exptl_crystal_size_mid 0.40
_exptl_crystal_size_min 0.40
_refine_diff_density_max 0.310
_refine_diff_density_min -0.243
_refine_diff_density_rms 0.052
_refine_ls_extinction_method none
_refine_ls_goodness_of_fit_ref 1.116
_refine_ls_hydrogen_treatment mixed
_refine_ls_matrix_type full
_refine_ls_number_parameters 1228
_refine_ls_number_reflns 16492
_refine_ls_number_restraints 0
_refine_ls_restrained_S_all 1.116
_refine_ls_R_factor_all 0.0875
_refine_ls_R_factor_gt 0.0660
_refine_ls_shift/su_max 0.000
_refine_ls_shift/su_mean 0.000
_refine_ls_structure_factor_coef Fsqd
_refine_ls_weighting_details 'calc w=1/[\s^2^(Fo^2^)+(0.0762P)^2^+2.6034P] where P=(Fo^2^+2Fc^2^)/3'
_refine_ls_weighting_scheme calc
_refine_ls_wR_factor_gt 0.1563
_refine_ls_wR_factor_ref 0.1747
_reflns_number_gt 12530
_reflns_number_total 16492
_reflns_threshold_expression >2sigma(I)
_cod_data_source_file jp909922y_si_004.cif
_cod_data_source_block crystalclear
_cod_depositor_comments
;
The following automatic conversions were performed:
'_atom_site_symetry_multiplicity' tag replaced with
'_atom_site_symmetry_multiplicity'.

Automatic conversion script
Id: cif_correct_tags 1440 2010-10-19 06:21:57Z saulius 
;
_cod_original_cell_volume 4825(4)
_cod_original_sg_symbol_H-M P-1
_cod_database_code 1502762

loop_
_symmetry_equiv_pos_as_xyz
'x, y, z'
'-x, -y, -z'

loop_
_atom_site_label
_atom_site_type_symbol
_atom_site_fract_x
_atom_site_fract_y
_atom_site_fract_z
_atom_site_U_iso_or_equiv
_atom_site_adp_type
_atom_site_occupancy
_atom_site_symmetry_multiplicity
_atom_site_calc_flag
_atom_site_refinement_flags
_atom_site_disorder_assembly
_atom_site_disorder_group
N1 N 0.01958(13) 0.15372(10) 0.15748(10) 0.0249(4) Uani 1 1 d . . .
N2 N 0.01209(13) 0.08878(11) 0.12094(10) 0.0268(4) Uani 1 1 d . . .
O1 O 0.04484(12) 0.07472(9) 0.06710(9) 0.0331(4) Uani 1 1 d . . .
C1 C -0.04458(18) 0.02423(14) 0.14431(14) 0.0344(6) Uani 1 1 d . . .
C2 C -0.0707(2) 0.03206(18) 0.20741(16) 0.0521(8) Uani 1 1 d . . .
H1 H -0.0515 0.0781 0.2376 0.063 Uiso 1 1 calc R . .
C3 C -0.1268(3) -0.0309(2) 0.22466(18) 0.0735(12) Uani 1 1 d . . .
H2 H -0.1451 -0.0269 0.2683 0.088 Uiso 1 1 calc R . .
N3 N -0.1568(2) -0.09674(17) 0.18398(17) 0.0752(9) Uani 1 1 d . . .
C4 C -0.1294(2) -0.10099(18) 0.12413(19) 0.0599(9) Uani 1 1 d . . .
H3 H -0.1496 -0.1475 0.0947 0.072 Uiso 1 1 calc R . .
C5 C -0.0729(2) -0.04207(15) 0.10079(16) 0.0427(7) Uani 1 1 d . . .
H4 H -0.0550 -0.0476 0.0571 0.051 Uiso 1 1 calc R . .
C6 C 0.06533(15) 0.21764(12) 0.13067(11) 0.0202(5) Uani 1 1 d . . .
C7 C 0.15931(15) 0.22159(12) 0.11399(11) 0.0210(5) Uani 1 1 d . . .
C8 C 0.19242(15) 0.28477(13) 0.08407(11) 0.0238(5) Uani 1 1 d . . .
H5 H 0.2548 0.2869 0.0707 0.029 Uiso 1 1 calc R . .
C9 C 0.13872(16) 0.34531(13) 0.07268(11) 0.0236(5) Uani 1 1 d . . .
C10 C 0.05028(16) 0.34265(12) 0.09689(11) 0.0233(5) Uani 1 1 d . . .
H6 H 0.0144 0.3850 0.0930 0.028 Uiso 1 1 calc R . .
C11 C 0.01289(15) 0.28044(12) 0.12637(11) 0.0213(5) Uani 1 1 d . . .
C12 C 0.17988(16) 0.41099(13) 0.03678(12) 0.0287(5) Uani 1 1 d . . .
C13 C 0.10697(19) 0.46760(15) 0.02157(14) 0.0382(6) Uani 1 1 d . . .
H7 H 0.0465 0.4403 -0.0063 0.057 Uiso 1 1 calc R . .
H8 H 0.1352 0.5075 -0.0030 0.057 Uiso 1 1 calc R . .
H9 H 0.0923 0.4914 0.0643 0.057 Uiso 1 1 calc R . .
C14 C 0.2029(2) 0.37776(15) -0.03170(13) 0.0388(6) Uani 1 1 d . . .
H10 H 0.2290 0.4197 -0.0551 0.058 Uiso 1 1 calc R . .
H11 H 0.1429 0.3501 -0.0598 0.058 Uiso 1 1 calc R . .
H12 H 0.2515 0.3424 -0.0238 0.058 Uiso 1 1 calc R . .
C15 C 0.27244(18) 0.45449(14) 0.08052(14) 0.0366(6) Uani 1 1 d . . .
H13 H 0.2570 0.4767 0.1235 0.055 Uiso 1 1 calc R . .
H14 H 0.2992 0.4956 0.0566 0.055 Uiso 1 1 calc R . .
H15 H 0.3208 0.4192 0.0897 0.055 Uiso 1 1 calc R . .
C16 C 0.22705(15) 0.16258(12) 0.13043(12) 0.0234(5) Uani 1 1 d . . .
H16 H 0.2395 0.1366 0.0874 0.028 Uiso 1 1 calc R . .
H17 H 0.1935 0.1233 0.1539 0.028 Uiso 1 1 calc R . .
C17 C 0.32463(15) 0.19522(12) 0.17451(11) 0.0220(5) Uani 1 1 d . . .
C18 C 0.32859(16) 0.22811(13) 0.24168(12) 0.0252(5) Uani 1 1 d . . .
C19 C 0.41864(17) 0.25323(14) 0.28302(12) 0.0309(5) Uani 1 1 d . . .
H18 H 0.4205 0.2760 0.3281 0.037 Uiso 1 1 calc R . .
C20 C 0.50544(18) 0.24582(15) 0.25990(14) 0.0377(6) Uani 1 1 d . . .
H19 H 0.5664 0.2616 0.2893 0.045 Uiso 1 1 calc R . .
C21 C 0.50268(17) 0.21548(14) 0.19404(13) 0.0327(6) Uani 1 1 d . . .
H20 H 0.5623 0.2110 0.1778 0.039 Uiso 1 1 calc R . .
C22 C 0.41352(16) 0.19092(13) 0.15027(12) 0.0255(5) Uani 1 1 d . . .
C23 C 0.23928(16) 0.23890(13) 0.27214(11) 0.0250(5) Uani 1 1 d . . .
C24 C 0.21119(17) 0.31261(14) 0.27894(12) 0.0275(5) Uani 1 1 d . . .
C25 C 0.13301(19) 0.32435(16) 0.31136(13) 0.0365(6) Uani 1 1 d . . .
H21 H 0.1121 0.3736 0.3148 0.044 Uiso 1 1 calc R . .
C26 C 0.08518(19) 0.26535(17) 0.33870(14) 0.0434(7) Uani 1 1 d . . .
H22 H 0.0327 0.2745 0.3619 0.052 Uiso 1 1 calc R . .
C27 C 0.11302(19) 0.19352(16) 0.33249(13) 0.0385(6) Uani 1 1 d . . .
H23 H 0.0796 0.1533 0.3516 0.046 Uiso 1 1 calc R . .
C28 C 0.18964(18) 0.17866(14) 0.29862(12) 0.0305(5) Uani 1 1 d . . .
C29 C 0.2637(2) 0.37870(14) 0.25146(13) 0.0351(6) Uani 1 1 d . . .
H24 H 0.2225 0.4199 0.2477 0.053 Uiso 1 1 calc R . .
H25 H 0.2774 0.3614 0.2065 0.053 Uiso 1 1 calc R . .
H26 H 0.3253 0.3979 0.2822 0.053 Uiso 1 1 calc R . .
C30 C 0.2167(2) 0.09872(14) 0.29206(13) 0.0368(6) Uani 1 1 d . . .
H27 H 0.2157 0.0773 0.3352 0.055 Uiso 1 1 calc R . .
H28 H 0.2825 0.1003 0.2806 0.055 Uiso 1 1 calc R . .
H29 H 0.1696 0.0665 0.2561 0.055 Uiso 1 1 calc R . .
C31 C 0.41674(16) 0.16386(13) 0.07837(12) 0.0264(5) Uani 1 1 d . . .
C32 C 0.40668(17) 0.08605(14) 0.05484(12) 0.0291(5) Uani 1 1 d . . .
C33 C 0.40964(19) 0.06392(15) -0.01316(14) 0.0379(6) Uani 1 1 d . . .
H30 H 0.4038 0.0110 -0.0293 0.045 Uiso 1 1 calc R . .
C34 C 0.4209(2) 0.11834(18) -0.05729(15) 0.0465(7) Uani 1 1 d . . .
H31 H 0.4201 0.1029 -0.1040 0.056 Uiso 1 1 calc R . .
C35 C 0.4334(2) 0.19518(16) -0.03300(14) 0.0425(7) Uani 1 1 d . . .
H32 H 0.4420 0.2324 -0.0634 0.051 Uiso 1 1 calc R . .
C36 C 0.43365(18) 0.21929(14) 0.03451(13) 0.0327(6) Uani 1 1 d . . .
C37 C 0.39555(19) 0.02681(14) 0.10295(13) 0.0350(6) Uani 1 1 d . . .
H33 H 0.3946 -0.0244 0.0790 0.052 Uiso 1 1 calc R . .
H34 H 0.3342 0.0294 0.1203 0.052 Uiso 1 1 calc R . .
H35 H 0.4507 0.0368 0.1409 0.052 Uiso 1 1 calc R . .
C38 C 0.45606(19) 0.30318(14) 0.06017(15) 0.0413(7) Uani 1 1 d . . .
H36 H 0.5257 0.3157 0.0796 0.062 Uiso 1 1 calc R . .
H37 H 0.4168 0.3151 0.0952 0.062 Uiso 1 1 calc R . .
H38 H 0.4402 0.3335 0.0225 0.062 Uiso 1 1 calc R . .
C39 C -0.07870(15) 0.28144(13) 0.15773(11) 0.0235(5) Uani 1 1 d . . .
H39 H -0.1085 0.2276 0.1570 0.028 Uiso 1 1 calc R . .
H40 H -0.0588 0.3032 0.2059 0.028 Uiso 1 1 calc R . .
C40 C -0.15681(15) 0.32541(12) 0.12540(11) 0.0228(5) Uani 1 1 d . . .
C41 C -0.21112(16) 0.29769(13) 0.06071(12) 0.0262(5) Uani 1 1 d . . .
C42 C -0.28343(16) 0.33754(14) 0.03130(13) 0.0304(5) Uani 1 1 d . . .
H41 H -0.3193 0.3189 -0.0126 0.037 Uiso 1 1 calc R . .
C43 C -0.30406(16) 0.40397(13) 0.06497(12) 0.0290(5) Uani 1 1 d . . .
H42 H -0.3535 0.4310 0.0442 0.035 Uiso 1 1 calc R . .
C44 C -0.25278(16) 0.43092(13) 0.12877(12) 0.0270(5) Uani 1 1 d . . .
H43 H -0.2675 0.4764 0.1520 0.032 Uiso 1 1 calc R . .
C45 C -0.17927(15) 0.39219(13) 0.15983(11) 0.0232(5) Uani 1 1 d . . .
C46 C -0.19147(16) 0.22510(14) 0.02401(12) 0.0283(5) Uani 1 1 d . . .
C47 C -0.22637(17) 0.15426(14) 0.04343(13) 0.0331(6) Uani 1 1 d . . .
C48 C -0.20284(18) 0.08749(15) 0.01122(14) 0.0390(6) Uani 1 1 d . . .
H44 H -0.2252 0.0392 0.0244 0.047 Uiso 1 1 calc R . .
C49 C -0.14716(19) 0.09040(16) -0.03989(14) 0.0404(7) Uani 1 1 d . . .
H45 H -0.1302 0.0445 -0.0609 0.049 Uiso 1 1 calc R . .
C50 C -0.11663(18) 0.15967(16) -0.06011(13) 0.0388(6) Uani 1 1 d . . .
H46 H -0.0797 0.1611 -0.0959 0.047 Uiso 1 1 calc R . .
C51 C -0.13852(17) 0.22810(15) -0.02948(12) 0.0309(6) Uani 1 1 d . . .
C52 C -0.2911(2) 0.14882(15) 0.09614(15) 0.0429(7) Uani 1 1 d . . .
H47 H -0.3595 0.1471 0.0745 0.064 Uiso 1 1 calc R . .
H48 H -0.2727 0.1938 0.1304 0.064 Uiso 1 1 calc R . .
H49 H -0.2832 0.1021 0.1179 0.064 Uiso 1 1 calc R . .
C53 C -0.10680(19) 0.30232(16) -0.05462(13) 0.0375(6) Uani 1 1 d . . .
H50 H -0.1569 0.3120 -0.0917 0.056 Uiso 1 1 calc R . .
H51 H -0.0448 0.2995 -0.0711 0.056 Uiso 1 1 calc R . .
H52 H -0.0979 0.3442 -0.0175 0.056 Uiso 1 1 calc R . .
C54 C -0.12587(16) 0.42359(13) 0.22954(11) 0.0243(5) Uani 1 1 d . . .
C55 C -0.05606(16) 0.48908(13) 0.23826(12) 0.0275(5) Uani 1 1 d . . .
C56 C -0.00567(18) 0.51651(14) 0.30305(13) 0.0321(6) Uani 1 1 d . . .
H53 H 0.0428 0.5602 0.3092 0.039 Uiso 1 1 calc R . .
C57 C -0.02530(18) 0.48098(15) 0.35856(13) 0.0336(6) Uani 1 1 d . . .
H54 H 0.0101 0.4999 0.4026 0.040 Uiso 1 1 calc R . .
C58 C -0.09608(18) 0.41825(14) 0.35006(12) 0.0327(6) Uani 1 1 d . . .
H55 H -0.1103 0.3950 0.3887 0.039 Uiso 1 1 calc R . .
C59 C -0.14759(17) 0.38802(14) 0.28580(12) 0.0290(5) Uani 1 1 d . . .
C60 C -0.0349(2) 0.53040(15) 0.17935(13) 0.0383(6) Uani 1 1 d . . .
H56 H -0.0841 0.5647 0.1689 0.058 Uiso 1 1 calc R . .
H57 H -0.0369 0.4929 0.1397 0.058 Uiso 1 1 calc R . .
H58 H 0.0302 0.5606 0.1910 0.058 Uiso 1 1 calc R . .
C61 C -0.22404(19) 0.31928(15) 0.27818(14) 0.0382(6) Uani 1 1 d . . .
H59 H -0.1984 0.2739 0.2597 0.057 Uiso 1 1 calc R . .
H60 H -0.2824 0.3278 0.2472 0.057 Uiso 1 1 calc R . .
H61 H -0.2412 0.3112 0.3226 0.057 Uiso 1 1 calc R . .
N4 N 0.47642(13) -0.14972(10) 0.34166(10) 0.0245(4) Uani 1 1 d . . .
N5 N 0.48264(13) -0.08614(11) 0.37929(10) 0.0274(4) Uani 1 1 d . . .
O2 O 0.45418(12) -0.07509(9) 0.43548(9) 0.0328(4) Uani 1 1 d . . .
C62 C 0.53362(17) -0.01969(14) 0.35542(14) 0.0335(6) Uani 1 1 d . . .
C63 C 0.5589(2) -0.02586(17) 0.29182(15) 0.0451(7) Uani 1 1 d . . .
H62 H 0.5409 -0.0718 0.2614 0.054 Uiso 1 1 calc R . .
C64 C 0.6123(2) 0.03860(19) 0.27437(18) 0.0572(9) Uani 1 1 d . . .
H63 H 0.6294 0.0357 0.2304 0.069 Uiso 1 1 calc R . .
N6 N 0.6413(2) 0.10430(15) 0.31533(16) 0.0607(8) Uani 1 1 d . . .
C65 C 0.6144(2) 0.10709(17) 0.37621(19) 0.0547(8) Uani 1 1 d . . .
H64 H 0.6337 0.1533 0.4061 0.066 Uiso 1 1 calc R . .
C66 C 0.56004(19) 0.04680(15) 0.39873(16) 0.0429(7) Uani 1 1 d . . .
H65 H 0.5419 0.0515 0.4424 0.052 Uiso 1 1 calc R . .
C67 C 0.43794(15) -0.21700(12) 0.36746(11) 0.0211(5) Uani 1 1 d . . .
C68 C 0.49279(15) -0.27805(12) 0.36225(11) 0.0221(5) Uani 1 1 d . . .
C69 C 0.46165(16) -0.34599(13) 0.38648(11) 0.0244(5) Uani 1 1 d . . .
H66 H 0.4995 -0.3871 0.3838 0.029 Uiso 1 1 calc R . .
C70 C 0.37732(16) -0.35588(13) 0.41440(12) 0.0261(5) Uani 1 1 d . . .
C71 C 0.32113(16) -0.29589(13) 0.41450(12) 0.0254(5) Uani 1 1 d . . .
H67 H 0.2619 -0.3021 0.4322 0.031 Uiso 1 1 calc R . .
C72 C 0.34796(15) -0.22748(12) 0.38989(11) 0.0215(5) Uani 1 1 d . . .
C73 C 0.34422(17) -0.42994(14) 0.44353(13) 0.0311(6) Uani 1 1 d . . .
C74 C 0.4048(2) -0.49333(15) 0.42663(16) 0.0438(7) Uani 1 1 d . . .
H68 H 0.4738 -0.4765 0.4462 0.066 Uiso 1 1 calc R . .
H69 H 0.3979 -0.5045 0.3772 0.066 Uiso 1 1 calc R . .
H70 H 0.3816 -0.5397 0.4456 0.066 Uiso 1 1 calc R . .
C75 C 0.3537(2) -0.41324(16) 0.52003(14) 0.0438(7) Uani 1 1 d . . .
H71 H 0.4217 -0.3930 0.5398 0.066 Uiso 1 1 calc R . .
H72 H 0.3345 -0.4607 0.5390 0.066 Uiso 1 1 calc R . .
H73 H 0.3109 -0.3752 0.5307 0.066 Uiso 1 1 calc R . .
C76 C 0.23669(18) -0.46027(14) 0.41324(14) 0.0372(6) Uani 1 1 d . . .
H74 H 0.2168 -0.5075 0.4322 0.056 Uiso 1 1 calc R . .
H75 H 0.2297 -0.4710 0.3638 0.056 Uiso 1 1 calc R . .
H76 H 0.1951 -0.4216 0.4244 0.056 Uiso 1 1 calc R . .
C77 C 0.58024(16) -0.27200(13) 0.32553(11) 0.0238(5) Uani 1 1 d . . .
H77 H 0.5571 -0.2937 0.2776 0.029 Uiso 1 1 calc R . .
H78 H 0.6038 -0.2169 0.3257 0.029 Uiso 1 1 calc R . .
C78 C 0.66659(15) -0.31093(12) 0.35329(11) 0.0226(5) Uani 1 1 d . A .
C79 C 0.69280(16) -0.37446(13) 0.31619(12) 0.0249(5) Uani 1 1 d . . .
C80 C 0.77354(17) -0.40806(14) 0.34318(12) 0.0305(5) Uani 1 1 d . A .
H79 H 0.7912 -0.4511 0.3181 0.037 Uiso 1 1 calc R . .
C81 C 0.82813(18) -0.37970(14) 0.40587(13) 0.0346(6) Uani 1 1 d . . .
H80 H 0.8825 -0.4035 0.4240 0.042 Uiso 1 1 calc R A .
C82 C 0.80340(17) -0.31669(14) 0.44204(12) 0.0298(5) Uani 1 1 d . A .
H81 H 0.8412 -0.2971 0.4852 0.036 Uiso 1 1 calc R . .
C83 C 0.72367(16) -0.28128(13) 0.41614(12) 0.0249(5) Uani 1 1 d . . .
C84 C 0.6359(5) -0.4102(5) 0.2511(4) 0.0219(17) Uani 0.74 1 d P A 1
C85 C 0.6390(5) -0.3725(4) 0.1914(4) 0.0260(17) Uani 0.74 1 d P A 1
C86 C 0.5845(7) -0.4047(6) 0.1308(5) 0.037(2) Uani 0.74 1 d P A 1
H114 H 0.5859 -0.3782 0.0920 0.044 Uiso 0.74 1 calc PR A 1
C87 C 0.5262(6) -0.4761(4) 0.1246(4) 0.0382(19) Uani 0.74 1 d P A 1
H115 H 0.4890 -0.4980 0.0819 0.046 Uiso 0.74 1 calc PR A 1
C88 C 0.5235(9) -0.5135(6) 0.1797(7) 0.035(2) Uani 0.74 1 d P A 1
H116 H 0.4838 -0.5618 0.1757 0.042 Uiso 0.74 1 calc PR A 1
C89 C 0.5771(7) -0.4829(6) 0.2415(5) 0.0243(19) Uani 0.74 1 d P A 1
C90 C 0.6994(7) -0.2920(6) 0.1952(5) 0.032(2) Uani 0.74 1 d P A 1
H117 H 0.7245 -0.2873 0.1527 0.048 Uiso 0.74 1 calc PR A 1
H118 H 0.7544 -0.2857 0.2332 0.048 Uiso 0.74 1 calc PR A 1
H119 H 0.6574 -0.2522 0.2022 0.048 Uiso 0.74 1 calc PR A 1
C91 C 0.5780(5) -0.5288(4) 0.3031(3) 0.0346(16) Uani 0.74 1 d P A 1
H120 H 0.5239 -0.5711 0.2932 0.052 Uiso 0.74 1 calc PR A 1
H121 H 0.5704 -0.4949 0.3429 0.052 Uiso 0.74 1 calc PR A 1
H122 H 0.6403 -0.5495 0.3122 0.052 Uiso 0.74 1 calc PR A 1
C92 C 0.70118(16) -0.21247(13) 0.45650(12) 0.0253(5) Uani 1 1 d . A .
C93 C 0.65528(16) -0.22115(13) 0.51281(12) 0.0268(5) Uani 1 1 d . . .
C94 C 0.63327(18) -0.15641(14) 0.54960(12) 0.0311(5) Uani 1 1 d . A .
H82 H 0.6013 -0.1620 0.5876 0.037 Uiso 1 1 calc R . .
C95 C 0.65739(18) -0.08433(14) 0.53142(13) 0.0342(6) Uani 1 1 d . . .
H83 H 0.6417 -0.0405 0.5566 0.041 Uiso 1 1 calc R A .
C96 C 0.70446(17) -0.07576(14) 0.47655(13) 0.0320(6) Uani 1 1 d . A .
H84 H 0.7217 -0.0257 0.4648 0.038 Uiso 1 1 calc R . .
C97 C 0.72698(16) -0.13867(13) 0.43841(12) 0.0282(5) Uani 1 1 d . . .
C98 C 0.6309(2) -0.29882(14) 0.53537(13) 0.0343(6) Uani 1 1 d . A .
H85 H 0.6215 -0.3384 0.4963 0.051 Uiso 1 1 calc R . .
H86 H 0.5706 -0.3001 0.5547 0.051 Uiso 1 1 calc R . .
H87 H 0.6846 -0.3086 0.5698 0.051 Uiso 1 1 calc R . .
C99 C 0.78187(19) -0.12674(15) 0.38052(14) 0.0380(6) Uani 1 1 d . A .
H88 H 0.7735 -0.0764 0.3655 0.057 Uiso 1 1 calc R . .
H89 H 0.7562 -0.1670 0.3427 0.057 Uiso 1 1 calc R . .
H90 H 0.8516 -0.1291 0.3958 0.057 Uiso 1 1 calc R . .
C100 C 0.27507(15) -0.16998(12) 0.38276(11) 0.0228(5) Uani 1 1 d . . .
H91 H 0.3007 -0.1280 0.3584 0.027 Uiso 1 1 calc R . .
H92 H 0.2685 -0.1472 0.4285 0.027 Uiso 1 1 calc R . .
C101 C 0.17443(16) -0.20592(12) 0.34461(11) 0.0228(5) Uani 1 1 d . . .
C102 C 0.16330(16) -0.23665(12) 0.27633(11) 0.0241(5) Uani 1 1 d . . .
C103 C 0.07146(17) -0.26866(14) 0.24127(12) 0.0301(5) Uani 1 1 d . . .
H93 H 0.0640 -0.2884 0.1948 0.036 Uiso 1 1 calc R . .
C104 C -0.00949(18) -0.27208(15) 0.27344(13) 0.0364(6) Uani 1 1 d . . .
H94 H -0.0718 -0.2954 0.2494 0.044 Uiso 1 1 calc R . .
C105 C 0.00075(17) -0.24171(14) 0.33997(13) 0.0323(6) Uani 1 1 d . . .
H95 H -0.0550 -0.2437 0.3617 0.039 Uiso 1 1 calc R . .
C106 C 0.09164(16) -0.20802(13) 0.37626(12) 0.0247(5) Uani 1 1 d . . .
C107 C 0.24689(16) -0.23490(13) 0.23790(11) 0.0245(5) Uani 1 1 d . . .
C108 C 0.28623(16) -0.30294(14) 0.22245(11) 0.0266(5) Uani 1 1 d . . .
C109 C 0.36198(18) -0.30103(17) 0.18501(13) 0.0391(6) Uani 1 1 d . . .
H96 H 0.3901 -0.3464 0.1753 0.047 Uiso 1 1 calc R . .
C110 C 0.3965(2) -0.23408(19) 0.16203(14) 0.0489(8) Uani 1 1 d . . .
H97 H 0.4481 -0.2334 0.1364 0.059 Uiso 1 1 calc R . .
C111 C 0.3564(2) -0.16783(18) 0.17597(13) 0.0445(7) Uani 1 1 d . . .
H98 H 0.3802 -0.1220 0.1592 0.053 Uiso 1 1 calc R . .
C112 C 0.28193(18) -0.16709(14) 0.21408(12) 0.0331(6) Uani 1 1 d . . .
C113 C 0.24830(19) -0.37788(14) 0.24429(13) 0.0346(6) Uani 1 1 d . . .
H99 H 0.1967 -0.4056 0.2085 0.052 Uiso 1 1 calc R . .
H100 H 0.2216 -0.3682 0.2861 0.052 Uiso 1 1 calc R . .
H101 H 0.3018 -0.4089 0.2526 0.052 Uiso 1 1 calc R . .
C114 C 0.2410(2) -0.09322(15) 0.22798(14) 0.0457(7) Uani 1 1 d . . .
H102 H 0.1747 -0.1046 0.2380 0.069 Uiso 1 1 calc R . .
H103 H 0.2387 -0.0653 0.1880 0.069 Uiso 1 1 calc R . .
H104 H 0.2829 -0.0617 0.2670 0.069 Uiso 1 1 calc R . .
C115 C 0.09576(16) -0.17223(14) 0.44696(12) 0.0284(5) Uani 1 1 d . . .
C116 C 0.09446(17) -0.09217(14) 0.45824(13) 0.0332(6) Uani 1 1 d . . .
C117 C 0.09575(19) -0.05858(17) 0.52372(15) 0.0435(7) Uani 1 1 d . . .
H105 H 0.0928 -0.0050 0.5315 0.052 Uiso 1 1 calc R . .
C118 C 0.1012(2) -0.1012(2) 0.57764(16) 0.0534(8) Uani 1 1 d . . .
H106 H 0.1043 -0.0770 0.6224 0.064 Uiso 1 1 calc R . .
C119 C 0.1022(2) -0.17888(19) 0.56659(14) 0.0478(7) Uani 1 1 d . . .
H107 H 0.1063 -0.2080 0.6040 0.057 Uiso 1 1 calc R . .
C120 C 0.09730(17) -0.21577(15) 0.50159(13) 0.0336(6) Uani 1 1 d . . .
C121 C 0.0919(2) -0.04390(15) 0.40078(15) 0.0415(7) Uani 1 1 d . . .
H108 H 0.0841 0.0087 0.4172 0.062 Uiso 1 1 calc R . .
H109 H 0.0368 -0.0652 0.3647 0.062 Uiso 1 1 calc R . .
H110 H 0.1532 -0.0436 0.3829 0.062 Uiso 1 1 calc R . .
C122 C 0.0918(2) -0.30198(16) 0.49175(15) 0.0427(7) Uani 1 1 d . . .
H111 H 0.1526 -0.3170 0.5150 0.064 Uiso 1 1 calc R . .
H112 H 0.0828 -0.3198 0.4432 0.064 Uiso 1 1 calc R . .
H113 H 0.0364 -0.3251 0.5107 0.064 Uiso 1 1 calc R . .
H123 H 0.5963 -0.3675 0.0835 0.020 Uiso 0.26 1 calc PR A 2
H124 H 0.4928 -0.4774 0.0761 0.017 Uiso 0.26 1 calc PR A 2
H125 H 0.4892 -0.5487 0.1686 0.029 Uiso 0.26 1 calc PR A 2
H126 H 0.6849 -0.2464 0.1853 0.078 Uiso 0.26 1 calc PR A 2
H127 H 0.7612 -0.3015 0.1648 0.078 Uiso 0.26 1 calc PR A 2
H128 H 0.7528 -0.2820 0.2429 0.078 Uiso 0.26 1 calc PR A 2
H129 H 0.6192 -0.5594 0.2856 0.034 Uiso 0.26 1 calc PR A 2
H130 H 0.5066 -0.5465 0.2784 0.034 Uiso 0.26 1 calc PR A 2
H131 H 0.5876 -0.4920 0.3332 0.034 Uiso 0.26 1 calc PR A 2

loop_
_atom_site_aniso_label
_atom_site_aniso_U_11
_atom_site_aniso_U_22
_atom_site_aniso_U_33
_atom_site_aniso_U_23
_atom_site_aniso_U_13
_atom_site_aniso_U_12
N1 0.0212(10) 0.0212(10) 0.0335(11) 0.0033(8) 0.0074(8) 0.0039(8)
N2 0.0207(10) 0.0238(11) 0.0363(12) 0.0035(9) 0.0061(9) 0.0029(8)
O1 0.0293(9) 0.0329(10) 0.0368(10) -0.0067(8) 0.0121(8) 0.0032(7)
C1 0.0304(13) 0.0281(14) 0.0452(16) 0.0067(12) 0.0096(11) -0.0008(10)
C2 0.061(2) 0.0435(18) 0.0476(18) 0.0072(14) 0.0110(15) -0.0143(15)
C3 0.093(3) 0.063(2) 0.058(2) 0.0068(18) 0.026(2) -0.034(2)
N3 0.089(2) 0.0514(18) 0.082(2) 0.0145(16) 0.0259(18) -0.0251(16)
C4 0.059(2) 0.0370(18) 0.080(3) -0.0010(16) 0.0178(18) -0.0112(15)
C5 0.0384(15) 0.0308(15) 0.0566(18) -0.0023(13) 0.0108(13) -0.0017(12)
C6 0.0210(11) 0.0198(11) 0.0193(11) -0.0008(9) 0.0041(9) 0.0027(9)
C7 0.0192(11) 0.0212(11) 0.0215(11) -0.0019(9) 0.0028(9) 0.0037(9)
C8 0.0169(11) 0.0273(12) 0.0283(13) 0.0043(10) 0.0066(9) 0.0033(9)
C9 0.0196(11) 0.0243(12) 0.0272(12) 0.0047(10) 0.0042(9) 0.0022(9)
C10 0.0208(11) 0.0211(12) 0.0275(12) -0.0002(9) 0.0036(9) 0.0045(9)
C11 0.0163(10) 0.0225(12) 0.0245(12) -0.0004(9) 0.0037(9) 0.0035(9)
C12 0.0215(11) 0.0283(13) 0.0393(14) 0.0105(11) 0.0079(10) 0.0072(10)
C13 0.0317(14) 0.0380(15) 0.0521(17) 0.0211(13) 0.0142(12) 0.0111(11)
C14 0.0410(15) 0.0430(16) 0.0406(16) 0.0180(12) 0.0190(12) 0.0121(12)
C15 0.0293(13) 0.0306(14) 0.0502(17) 0.0134(12) 0.0057(12) 0.0002(11)
C16 0.0204(11) 0.0223(12) 0.0297(13) 0.0025(9) 0.0093(9) 0.0047(9)
C17 0.0193(11) 0.0199(11) 0.0281(12) 0.0032(9) 0.0053(9) 0.0065(9)
C18 0.0227(11) 0.0244(12) 0.0302(13) 0.0046(10) 0.0070(10) 0.0057(9)
C19 0.0272(13) 0.0362(14) 0.0285(13) -0.0003(11) 0.0047(10) 0.0044(10)
C20 0.0223(12) 0.0456(16) 0.0431(16) 0.0006(13) 0.0022(11) 0.0043(11)
C21 0.0199(12) 0.0396(15) 0.0396(15) 0.0015(12) 0.0094(10) 0.0049(10)
C22 0.0215(11) 0.0227(12) 0.0335(13) 0.0024(10) 0.0073(10) 0.0050(9)
C23 0.0224(11) 0.0288(13) 0.0232(12) 0.0007(10) 0.0041(9) 0.0024(9)
C24 0.0253(12) 0.0312(13) 0.0254(13) -0.0017(10) 0.0039(10) 0.0055(10)
C25 0.0340(14) 0.0402(15) 0.0360(15) -0.0030(12) 0.0067(11) 0.0126(12)
C26 0.0315(14) 0.0581(19) 0.0432(16) -0.0041(14) 0.0189(12) 0.0078(13)
C27 0.0339(14) 0.0487(17) 0.0327(14) 0.0026(12) 0.0147(11) -0.0052(12)
C28 0.0319(13) 0.0330(14) 0.0259(13) 0.0014(10) 0.0059(10) 0.0020(11)
C29 0.0439(15) 0.0284(14) 0.0334(14) 0.0009(11) 0.0073(12) 0.0082(11)
C30 0.0429(15) 0.0311(14) 0.0368(15) 0.0081(11) 0.0086(12) 0.0010(11)
C31 0.0173(11) 0.0306(13) 0.0346(13) 0.0038(10) 0.0110(10) 0.0076(9)
C32 0.0222(12) 0.0315(13) 0.0351(14) 0.0007(11) 0.0088(10) 0.0072(10)
C33 0.0335(14) 0.0351(15) 0.0459(16) -0.0047(12) 0.0131(12) 0.0080(11)
C34 0.0514(18) 0.059(2) 0.0373(16) 0.0062(14) 0.0244(13) 0.0174(15)
C35 0.0448(16) 0.0486(17) 0.0443(17) 0.0171(13) 0.0256(13) 0.0145(13)
C36 0.0282(13) 0.0343(14) 0.0424(15) 0.0098(11) 0.0191(11) 0.0106(11)
C37 0.0345(14) 0.0276(13) 0.0444(16) 0.0038(11) 0.0113(12) 0.0054(11)
C38 0.0342(14) 0.0332(15) 0.0631(19) 0.0133(13) 0.0235(13) 0.0046(11)
C39 0.0182(11) 0.0267(12) 0.0259(12) 0.0011(10) 0.0056(9) 0.0045(9)
C40 0.0161(10) 0.0236(12) 0.0298(13) 0.0012(10) 0.0075(9) 0.0032(9)
C41 0.0169(11) 0.0287(13) 0.0328(13) -0.0013(10) 0.0078(9) 0.0019(9)
C42 0.0204(12) 0.0366(14) 0.0330(14) -0.0006(11) 0.0026(10) 0.0055(10)
C43 0.0192(11) 0.0310(13) 0.0380(14) 0.0052(11) 0.0052(10) 0.0071(10)
C44 0.0233(12) 0.0251(12) 0.0346(14) 0.0018(10) 0.0085(10) 0.0075(9)
C45 0.0186(11) 0.0249(12) 0.0269(12) 0.0004(9) 0.0084(9) 0.0020(9)
C46 0.0173(11) 0.0330(13) 0.0320(13) -0.0051(11) 0.0015(9) 0.0042(10)
C47 0.0213(12) 0.0330(14) 0.0420(15) -0.0078(11) 0.0050(10) 0.0023(10)
C48 0.0279(13) 0.0313(14) 0.0530(17) -0.0082(12) 0.0012(12) 0.0036(11)
C49 0.0332(14) 0.0385(16) 0.0453(16) -0.0179(13) 0.0020(12) 0.0121(12)
C50 0.0282(13) 0.0512(17) 0.0360(15) -0.0095(13) 0.0069(11) 0.0117(12)
C51 0.0233(12) 0.0404(15) 0.0274(13) -0.0043(11) 0.0015(10) 0.0075(10)
C52 0.0380(15) 0.0337(15) 0.0577(18) -0.0022(13) 0.0188(13) -0.0007(12)
C53 0.0322(14) 0.0527(17) 0.0279(14) 0.0006(12) 0.0064(11) 0.0091(12)
C54 0.0197(11) 0.0265(12) 0.0271(12) -0.0034(10) 0.0049(9) 0.0089(9)
C55 0.0230(12) 0.0266(13) 0.0323(13) -0.0029(10) 0.0052(10) 0.0056(10)
C56 0.0265(13) 0.0304(14) 0.0381(15) -0.0029(11) 0.0039(11) 0.0061(10)
C57 0.0282(13) 0.0370(15) 0.0333(14) -0.0072(11) -0.0010(11) 0.0127(11)
C58 0.0365(14) 0.0380(15) 0.0286(14) 0.0050(11) 0.0101(11) 0.0183(12)
C59 0.0262(12) 0.0301(13) 0.0343(14) 0.0033(11) 0.0114(10) 0.0103(10)
C60 0.0407(15) 0.0318(14) 0.0406(16) -0.0006(12) 0.0111(12) -0.0047(11)
C61 0.0364(14) 0.0392(15) 0.0423(16) 0.0050(12) 0.0189(12) 0.0016(12)
N4 0.0216(10) 0.0215(10) 0.0328(11) 0.0049(8) 0.0085(8) 0.0066(8)
N5 0.0216(10) 0.0240(11) 0.0387(12) 0.0041(9) 0.0078(9) 0.0077(8)
O2 0.0290(9) 0.0293(9) 0.0394(10) -0.0040(8) 0.0092(8) 0.0036(7)
C62 0.0228(12) 0.0243(13) 0.0550(17) 0.0102(12) 0.0084(11) 0.0033(10)
C63 0.0445(16) 0.0389(16) 0.0531(18) 0.0173(13) 0.0101(14) -0.0009(13)
C64 0.0535(19) 0.055(2) 0.065(2) 0.0265(17) 0.0111(16) -0.0026(16)
N6 0.0475(16) 0.0457(16) 0.087(2) 0.0276(15) 0.0027(15) -0.0031(12)
C65 0.0464(18) 0.0312(16) 0.084(3) 0.0108(16) 0.0056(17) -0.0009(13)
C66 0.0309(14) 0.0302(15) 0.067(2) 0.0053(13) 0.0061(13) 0.0043(11)
C67 0.0191(11) 0.0224(12) 0.0212(11) -0.0007(9) 0.0034(9) 0.0039(9)
C68 0.0190(11) 0.0226(12) 0.0242(12) 0.0014(9) 0.0016(9) 0.0045(9)
C69 0.0219(11) 0.0246(12) 0.0264(12) 0.0016(10) 0.0013(9) 0.0073(9)
C70 0.0233(12) 0.0252(12) 0.0293(13) 0.0063(10) 0.0007(10) 0.0035(9)
C71 0.0184(11) 0.0280(13) 0.0311(13) 0.0050(10) 0.0065(9) 0.0039(9)
C72 0.0190(11) 0.0232(12) 0.0220(12) -0.0005(9) 0.0037(9) 0.0043(9)
C73 0.0269(12) 0.0269(13) 0.0403(15) 0.0119(11) 0.0043(11) 0.0020(10)
C74 0.0388(15) 0.0291(14) 0.069(2) 0.0193(13) 0.0128(14) 0.0107(12)
C75 0.0426(16) 0.0456(17) 0.0447(17) 0.0203(13) 0.0066(13) 0.0017(13)
C76 0.0295(13) 0.0290(14) 0.0540(17) 0.0148(12) 0.0057(12) 0.0010(11)
C77 0.0209(11) 0.0252(12) 0.0261(12) 0.0007(9) 0.0058(9) 0.0065(9)
C78 0.0167(10) 0.0231(12) 0.0294(13) 0.0019(9) 0.0073(9) 0.0047(9)
C79 0.0203(11) 0.0247(12) 0.0291(13) -0.0005(10) 0.0037(9) 0.0039(9)
C80 0.0261(12) 0.0279(13) 0.0373(14) -0.0044(11) 0.0046(10) 0.0105(10)
C81 0.0256(13) 0.0362(14) 0.0413(15) -0.0017(12) 0.0001(11) 0.0139(11)
C82 0.0246(12) 0.0335(14) 0.0286(13) -0.0047(10) -0.0009(10) 0.0066(10)
C83 0.0215(11) 0.0246(12) 0.0290(13) -0.0013(10) 0.0068(9) 0.0050(9)
C84 0.021(2) 0.027(3) 0.021(4) 0.005(3) 0.009(2) 0.0085(19)
C85 0.024(3) 0.017(3) 0.039(3) -0.002(3) 0.0131(17) 0.004(3)
C86 0.036(3) 0.050(6) 0.030(4) 0.010(3) 0.014(2) 0.014(4)
C87 0.026(3) 0.038(5) 0.046(4) -0.009(3) 0.003(2) 0.001(3)
C88 0.028(3) 0.028(4) 0.046(5) -0.008(4) 0.010(2) 0.000(3)
C89 0.019(3) 0.019(4) 0.035(4) -0.006(3) 0.010(2) 0.002(3)
C90 0.018(3) 0.047(4) 0.035(3) 0.0095(17) 0.012(2) 0.006(3)
C91 0.046(3) 0.027(3) 0.032(4) 0.008(3) 0.008(2) 0.0067(18)
C92 0.0182(11) 0.0266(13) 0.0302(13) -0.0011(10) 0.0023(9) 0.0054(9)
C93 0.0228(12) 0.0301(13) 0.0262(13) 0.0004(10) 0.0006(9) 0.0050(10)
C94 0.0313(13) 0.0319(14) 0.0296(13) -0.0025(11) 0.0061(10) 0.0063(10)
C95 0.0312(13) 0.0321(14) 0.0380(15) -0.0077(11) 0.0053(11) 0.0101(11)
C96 0.0263(13) 0.0251(13) 0.0429(15) -0.0002(11) 0.0032(11) 0.0041(10)
C97 0.0228(12) 0.0275(13) 0.0336(14) -0.0004(10) 0.0066(10) 0.0020(10)
C98 0.0430(15) 0.0304(14) 0.0294(14) 0.0046(11) 0.0059(11) 0.0038(11)
C99 0.0368(14) 0.0291(14) 0.0492(17) 0.0001(12) 0.0180(12) -0.0013(11)
C100 0.0189(11) 0.0230(12) 0.0272(12) 0.0013(9) 0.0051(9) 0.0056(9)
C101 0.0198(11) 0.0208(11) 0.0294(13) 0.0044(9) 0.0053(9) 0.0067(9)
C102 0.0252(12) 0.0215(12) 0.0274(13) 0.0044(9) 0.0056(9) 0.0076(9)
C103 0.0284(13) 0.0354(14) 0.0259(13) -0.0006(10) 0.0035(10) 0.0063(10)
C104 0.0202(12) 0.0432(16) 0.0431(16) -0.0028(12) 0.0033(11) 0.0030(11)
C105 0.0210(12) 0.0381(14) 0.0387(15) 0.0002(11) 0.0104(10) 0.0043(10)
C106 0.0227(11) 0.0227(12) 0.0301(13) 0.0024(10) 0.0081(9) 0.0050(9)
C107 0.0230(11) 0.0281(13) 0.0217(12) 0.0035(9) 0.0023(9) 0.0024(9)
C108 0.0233(12) 0.0325(13) 0.0239(12) -0.0001(10) 0.0043(9) 0.0061(10)
C109 0.0289(13) 0.0574(18) 0.0301(14) -0.0085(13) 0.0073(11) 0.0103(12)
C110 0.0352(15) 0.076(2) 0.0360(16) -0.0001(15) 0.0209(13) -0.0029(15)
C111 0.0448(16) 0.0554(19) 0.0328(15) 0.0083(13) 0.0142(12) -0.0084(14)
C112 0.0342(14) 0.0348(14) 0.0298(14) 0.0045(11) 0.0062(11) 0.0015(11)
C113 0.0358(14) 0.0298(14) 0.0375(15) -0.0015(11) 0.0039(11) 0.0097(11)
C114 0.068(2) 0.0334(15) 0.0365(16) 0.0093(12) 0.0088(14) 0.0068(14)
C115 0.0177(11) 0.0347(14) 0.0338(14) -0.0014(11) 0.0108(10) 0.0040(10)
C116 0.0230(12) 0.0364(14) 0.0414(15) -0.0015(12) 0.0147(11) 0.0019(10)
C117 0.0339(15) 0.0448(17) 0.0502(18) -0.0149(14) 0.0221(13) -0.0047(12)
C118 0.0450(17) 0.071(2) 0.0405(18) -0.0142(16) 0.0215(14) -0.0083(15)
C119 0.0381(16) 0.070(2) 0.0366(16) 0.0070(15) 0.0171(13) -0.0012(14)
C120 0.0254(12) 0.0447(16) 0.0338(14) 0.0089(12) 0.0126(10) 0.0032(11)
C121 0.0428(16) 0.0303(14) 0.0569(18) 0.0043(13) 0.0213(13) 0.0101(12)
C122 0.0353(15) 0.0507(17) 0.0490(17) 0.0208(14) 0.0151(13) 0.0102(13)

loop_
_atom_type_symbol
_atom_type_description
_atom_type_scat_dispersion_real
_atom_type_scat_dispersion_imag
_atom_type_scat_source
C C 0.0033 0.0016 'International Tables Vol C Tables 4.2.6.8 and 6.1.1.4'
H H 0.0000 0.0000 'International Tables Vol C Tables 4.2.6.8 and 6.1.1.4'
N N 0.0061 0.0033 'International Tables Vol C Tables 4.2.6.8 and 6.1.1.4'
O O 0.0106 0.0060 'International Tables Vol C Tables 4.2.6.8 and 6.1.1.4'

loop_
_geom_angle_atom_site_label_1
_geom_angle_atom_site_label_2
_geom_angle_atom_site_label_3
_geom_angle
N2 N1 C6 115.23(18)
O1 N2 N1 127.80(19)
O1 N2 C1 116.68(19)
N1 N2 C1 115.48(19)
C5 C1 C2 121.6(3)
C5 C1 N2 118.2(2)
C2 C1 N2 120.1(2)
C1 C2 C3 116.4(3)
N3 C3 C2 124.4(3)
C4 N3 C3 116.5(3)
N3 C4 C5 124.7(3)
C1 C5 C4 116.4(3)
C11 C6 C7 120.77(19)
C11 C6 N1 115.43(19)
C7 C6 N1 123.64(19)
C8 C7 C6 117.69(19)
C8 C7 C16 119.17(19)
C6 C7 C16 123.07(19)
C7 C8 C9 123.2(2)
C8 C9 C10 116.8(2)
C8 C9 C12 119.23(19)
C10 C9 C12 123.9(2)
C11 C10 C9 122.3(2)
C10 C11 C6 118.43(19)
C10 C11 C39 121.52(19)
C6 C11 C39 119.92(19)
C15 C12 C13 108.4(2)
C15 C12 C9 110.1(2)
C13 C12 C9 112.19(19)
C15 C12 C14 109.8(2)
C13 C12 C14 107.2(2)
C9 C12 C14 109.1(2)
C7 C16 C17 114.40(18)
C18 C17 C22 118.3(2)
C18 C17 C16 120.46(19)
C22 C17 C16 121.2(2)
C19 C18 C17 120.0(2)
C19 C18 C23 116.8(2)
C17 C18 C23 123.2(2)
C20 C19 C18 121.4(2)
C21 C20 C19 119.2(2)
C20 C21 C22 121.2(2)
C21 C22 C17 119.8(2)
C21 C22 C31 117.9(2)
C17 C22 C31 122.3(2)
C28 C23 C24 120.3(2)
C28 C23 C18 120.9(2)
C24 C23 C18 118.6(2)
C25 C24 C23 119.1(2)
C25 C24 C29 119.4(2)
C23 C24 C29 121.5(2)
C26 C25 C24 120.7(2)
C27 C26 C25 120.2(2)
C26 C27 C28 121.0(2)
C27 C28 C23 118.7(2)
C27 C28 C30 119.2(2)
C23 C28 C30 122.1(2)
C32 C31 C36 120.2(2)
C32 C31 C22 121.8(2)
C36 C31 C22 118.0(2)
C33 C32 C31 119.3(2)
C33 C32 C37 120.5(2)
C31 C32 C37 120.1(2)
C34 C33 C32 120.6(3)
C35 C34 C33 119.5(3)
C34 C35 C36 121.5(3)
C35 C36 C31 118.8(2)
C35 C36 C38 119.9(2)
C31 C36 C38 121.3(2)
C40 C39 C11 117.29(19)
C45 C40 C41 118.9(2)
C45 C40 C39 121.2(2)
C41 C40 C39 119.90(19)
C42 C41 C40 120.0(2)
C42 C41 C46 120.0(2)
C40 C41 C46 120.0(2)
C43 C42 C41 120.9(2)
C44 C43 C42 119.7(2)
C43 C44 C45 120.8(2)
C44 C45 C40 119.7(2)
C44 C45 C54 118.8(2)
C40 C45 C54 121.5(2)
C51 C46 C47 120.5(2)
C51 C46 C41 119.9(2)
C47 C46 C41 119.6(2)
C48 C47 C46 118.8(2)
C48 C47 C52 119.4(2)
C46 C47 C52 121.7(2)
C49 C48 C47 120.8(3)
C50 C49 C48 119.8(2)
C49 C50 C51 121.5(2)
C50 C51 C46 118.5(2)
C50 C51 C53 119.9(2)
C46 C51 C53 121.6(2)
C55 C54 C59 120.4(2)
C55 C54 C45 119.9(2)
C59 C54 C45 119.7(2)
C56 C55 C54 119.2(2)
C56 C55 C60 119.3(2)
C54 C55 C60 121.5(2)
C57 C56 C55 120.8(2)
C58 C57 C56 119.9(2)
C57 C58 C59 121.4(2)
C58 C59 C54 118.4(2)
C58 C59 C61 120.1(2)
C54 C59 C61 121.6(2)
N5 N4 C67 116.73(19)
O2 N5 N4 127.66(19)
O2 N5 C62 116.93(19)
N4 N5 C62 115.3(2)
C66 C62 C63 121.1(2)
C66 C62 N5 118.7(2)
C63 C62 N5 120.1(2)
C62 C63 C64 116.6(3)
N6 C64 C63 124.4(3)
C65 N6 C64 116.3(3)
N6 C65 C66 124.2(3)
C62 C66 C65 117.2(3)
C68 C67 C72 120.1(2)
C68 C67 N4 114.42(19)
C72 C67 N4 125.10(19)
C69 C68 C67 118.8(2)
C69 C68 C77 120.67(19)
C67 C68 C77 120.37(19)
C70 C69 C68 122.3(2)
C69 C70 C71 117.4(2)
C69 C70 C73 122.5(2)
C71 C70 C73 120.1(2)
C72 C71 C70 122.7(2)
C71 C72 C67 118.3(2)
C71 C72 C100 118.68(19)
C67 C72 C100 122.8(2)
C75 C73 C74 109.6(2)
C75 C73 C70 109.2(2)
C74 C73 C70 111.5(2)
C75 C73 C76 108.8(2)
C74 C73 C76 107.1(2)
C70 C73 C76 110.50(19)
C78 C77 C68 117.10(19)
C83 C78 C79 119.2(2)
C83 C78 C77 119.35(19)
C79 C78 C77 121.4(2)
C80 C79 C78 119.6(2)
C80 C79 C84 117.5(3)
C78 C79 C84 122.8(3)
C81 C80 C79 120.9(2)
C82 C81 C80 119.7(2)
C81 C82 C83 120.8(2)
C82 C83 C78 119.7(2)
C82 C83 C92 118.8(2)
C78 C83 C92 121.5(2)
C89 C84 C85 115.7(7)
C89 C84 C79 124.3(7)
C85 C84 C79 120.0(7)
C86 C85 C84 120.3(8)
C86 C85 C90 118.8(8)
C84 C85 C90 120.8(7)
C85 C86 C87 121.4(8)
C88 C87 C86 119.4(9)
C87 C88 C89 120.9(10)
C88 C89 C84 122.3(10)
C88 C89 C91 120.1(10)
C84 C89 C91 117.6(8)
C93 C92 C97 120.1(2)
C93 C92 C83 119.9(2)
C97 C92 C83 120.0(2)
C94 C93 C92 119.4(2)
C94 C93 C98 119.2(2)
C92 C93 C98 121.4(2)
C95 C94 C93 120.5(2)
C94 C95 C96 120.0(2)
C95 C96 C97 121.2(2)
C96 C97 C92 118.8(2)
C96 C97 C99 119.6(2)
C92 C97 C99 121.6(2)
C72 C100 C101 112.80(18)
C102 C101 C106 119.0(2)
C102 C101 C100 119.83(19)
C106 C101 C100 121.2(2)
C103 C102 C101 119.9(2)
C103 C102 C107 117.4(2)
C101 C102 C107 122.7(2)
C104 C103 C102 120.7(2)
C105 C104 C103 119.7(2)
C104 C105 C106 121.0(2)
C105 C106 C101 119.7(2)
C105 C106 C115 117.8(2)
C101 C106 C115 122.5(2)
C112 C107 C108 120.0(2)
C112 C107 C102 120.2(2)
C108 C107 C102 119.7(2)
C109 C108 C107 119.1(2)
C109 C108 C113 118.8(2)
C107 C108 C113 122.1(2)
C110 C109 C108 120.6(3)
C109 C110 C111 120.2(2)
C110 C111 C112 120.9(3)
C111 C112 C107 119.1(2)
C111 C112 C114 118.8(2)
C107 C112 C114 122.1(2)
C120 C115 C116 119.6(2)
C120 C115 C106 122.0(2)
C116 C115 C106 118.4(2)
C117 C116 C115 118.9(2)
C117 C116 C121 120.2(2)
C115 C116 C121 121.0(2)
C118 C117 C116 121.3(3)
C119 C118 C117 119.7(3)
C118 C119 C120 121.2(3)
C119 C120 C115 119.3(3)
C119 C120 C122 119.0(2)
C115 C120 C122 121.8(2)

loop_
_geom_bond_atom_site_label_1
_geom_bond_atom_site_label_2
_geom_bond_distance
N1 N2 1.285(3)
N1 C6 1.425(3)
N2 O1 1.254(2)
N2 C1 1.469(3)
C1 C5 1.369(4)
C1 C2 1.373(4)
C2 C3 1.388(4)
C3 N3 1.338(4)
N3 C4 1.317(4)
C4 C5 1.395(4)
C6 C11 1.401(3)
C6 C7 1.401(3)
C7 C8 1.385(3)
C7 C16 1.513(3)
C8 C9 1.392(3)
C9 C10 1.395(3)
C9 C12 1.528(3)
C10 C11 1.386(3)
C11 C39 1.514(3)
C12 C15 1.519(3)
C12 C13 1.526(3)
C12 C14 1.539(4)
C16 C17 1.519(3)
C17 C18 1.407(3)
C17 C22 1.411(3)
C18 C19 1.391(3)
C18 C23 1.498(3)
C19 C20 1.381(3)
C20 C21 1.372(4)
C21 C22 1.401(3)
C22 C31 1.486(3)
C23 C28 1.396(3)
C23 C24 1.403(3)
C24 C25 1.383(3)
C24 C29 1.503(3)
C25 C26 1.378(4)
C26 C27 1.370(4)
C27 C28 1.393(3)
C28 C30 1.503(3)
C31 C32 1.393(3)
C31 C36 1.403(3)
C32 C33 1.393(4)
C32 C37 1.503(3)
C33 C34 1.381(4)
C34 C35 1.378(4)
C35 C36 1.381(4)
C36 C38 1.501(4)
C39 C40 1.512(3)
C40 C45 1.402(3)
C40 C41 1.407(3)
C41 C42 1.386(3)
C41 C46 1.492(3)
C42 C43 1.380(3)
C43 C44 1.376(3)
C44 C45 1.398(3)
C45 C54 1.499(3)
C46 C51 1.400(3)
C46 C47 1.402(4)
C47 C48 1.389(3)
C47 C52 1.500(4)
C48 C49 1.385(4)
C49 C50 1.368(4)
C50 C51 1.391(3)
C51 C53 1.494(4)
C54 C55 1.400(3)
C54 C59 1.402(3)
C55 C56 1.389(3)
C55 C60 1.499(4)
C56 C57 1.380(4)
C57 C58 1.374(4)
C58 C59 1.397(3)
C59 C61 1.499(3)
N4 N5 1.278(3)
N4 C67 1.424(3)
N5 O2 1.261(3)
N5 C62 1.461(3)
C62 C66 1.368(4)
C62 C63 1.377(4)
C63 C64 1.392(4)
C64 N6 1.337(4)
N6 C65 1.333(4)
C65 C66 1.389(4)
C67 C68 1.399(3)
C67 C72 1.400(3)
C68 C69 1.387(3)
C68 C77 1.523(3)
C69 C70 1.383(3)
C70 C71 1.390(3)
C70 C73 1.536(3)
C71 C72 1.383(3)
C72 C100 1.521(3)
C73 C75 1.518(4)
C73 C74 1.524(3)
C73 C76 1.540(3)
C77 C78 1.514(3)
C78 C83 1.399(3)
C78 C79 1.404(3)
C79 C80 1.394(3)
C79 C84 1.461(8)
C80 C81 1.379(3)
C81 C82 1.378(3)
C82 C83 1.394(3)
C83 C92 1.488(3)
C84 C89 1.418(14)
C84 C85 1.432(10)
C85 C86 1.361(12)
C85 C90 1.554(12)
C86 C87 1.403(13)
C87 C88 1.346(16)
C88 C89 1.368(18)
C89 C91 1.543(12)
C92 C93 1.399(3)
C92 C97 1.409(3)
C93 C94 1.393(3)
C93 C98 1.504(3)
C94 C95 1.377(4)
C95 C96 1.382(4)
C96 C97 1.384(3)
C97 C99 1.510(3)
C100 C101 1.523(3)
C101 C102 1.403(3)
C101 C106 1.404(3)
C102 C103 1.388(3)
C102 C107 1.498(3)
C103 C104 1.387(3)
C104 C105 1.370(4)
C105 C106 1.393(3)
C106 C115 1.487(3)
C107 C112 1.397(3)
C107 C108 1.407(3)
C108 C109 1.392(3)
C108 C113 1.499(3)
C109 C110 1.373(4)
C110 C111 1.379(4)
C111 C112 1.387(4)
C112 C114 1.504(4)
C115 C120 1.398(3)
C115 C116 1.413(4)
C116 C117 1.386(4)
C116 C121 1.498(4)
C117 C118 1.376(4)
C118 C119 1.370(4)
C119 C120 1.390(4)
C120 C122 1.508(4)

loop_
_geom_torsion_atom_site_label_1
_geom_torsion_atom_site_label_2
_geom_torsion_atom_site_label_3
_geom_torsion_atom_site_label_4
_geom_torsion
C6 N1 N2 O1 4.3(3)
C6 N1 N2 C1 -173.45(19)
O1 N2 C1 C5 -11.6(3)
N1 N2 C1 C5 166.4(2)
O1 N2 C1 C2 170.6(2)
N1 N2 C1 C2 -11.4(3)
C5 C1 C2 C3 0.3(5)
N2 C1 C2 C3 178.1(3)
C1 C2 C3 N3 -0.7(6)
C2 C3 N3 C4 0.8(6)
C3 N3 C4 C5 -0.5(6)
C2 C1 C5 C4 -0.1(4)
N2 C1 C5 C4 -177.9(3)
N3 C4 C5 C1 0.2(5)
N2 N1 C6 C11 128.0(2)
N2 N1 C6 C7 -56.6(3)
C11 C6 C7 C8 -9.1(3)
N1 C6 C7 C8 175.7(2)
C11 C6 C7 C16 167.7(2)
N1 C6 C7 C16 -7.5(3)
C6 C7 C8 C9 2.8(3)
C16 C7 C8 C9 -174.1(2)
C7 C8 C9 C10 4.0(3)
C7 C8 C9 C12 -177.6(2)
C8 C9 C10 C11 -4.8(3)
C12 C9 C10 C11 176.9(2)
C9 C10 C11 C6 -1.2(3)
C9 C10 C11 C39 174.7(2)
C7 C6 C11 C10 8.4(3)
N1 C6 C11 C10 -176.08(19)
C7 C6 C11 C39 -167.6(2)
N1 C6 C11 C39 7.9(3)
C8 C9 C12 C15 -65.5(3)
C10 C9 C12 C15 112.8(2)
C8 C9 C12 C13 173.7(2)
C10 C9 C12 C13 -8.0(3)
C8 C9 C12 C14 55.1(3)
C10 C9 C12 C14 -126.6(2)
C8 C7 C16 C17 55.0(3)
C6 C7 C16 C17 -121.7(2)
C7 C16 C17 C18 65.2(3)
C7 C16 C17 C22 -117.1(2)
C22 C17 C18 C19 -2.0(3)
C16 C17 C18 C19 175.8(2)
C22 C17 C18 C23 177.3(2)
C16 C17 C18 C23 -5.0(3)
C17 C18 C19 C20 -0.8(4)
C23 C18 C19 C20 179.9(2)
C18 C19 C20 C21 2.3(4)
C19 C20 C21 C22 -0.9(4)
C20 C21 C22 C17 -1.9(4)
C20 C21 C22 C31 175.8(2)
C18 C17 C22 C21 3.3(3)
C16 C17 C22 C21 -174.4(2)
C18 C17 C22 C31 -174.3(2)
C16 C17 C22 C31 8.0(3)
C19 C18 C23 C28 -98.2(3)
C17 C18 C23 C28 82.5(3)
C19 C18 C23 C24 76.3(3)
C17 C18 C23 C24 -103.0(3)
C28 C23 C24 C25 -0.9(3)
C18 C23 C24 C25 -175.4(2)
C28 C23 C24 C29 179.5(2)
C18 C23 C24 C29 4.9(3)
C23 C24 C25 C26 2.2(4)
C29 C24 C25 C26 -178.2(2)
C24 C25 C26 C27 -1.7(4)
C25 C26 C27 C28 -0.1(4)
C26 C27 C28 C23 1.3(4)
C26 C27 C28 C30 -179.0(2)
C24 C23 C28 C27 -0.8(3)
C18 C23 C28 C27 173.6(2)
C24 C23 C28 C30 179.5(2)
C18 C23 C28 C30 -6.0(3)
C21 C22 C31 C32 99.8(3)
C17 C22 C31 C32 -82.7(3)
C21 C22 C31 C36 -78.1(3)
C17 C22 C31 C36 99.4(3)
C36 C31 C32 C33 -2.6(3)
C22 C31 C32 C33 179.6(2)
C36 C31 C32 C37 175.7(2)
C22 C31 C32 C37 -2.1(3)
C31 C32 C33 C34 -1.0(4)
C37 C32 C33 C34 -179.3(2)
C32 C33 C34 C35 2.7(4)
C33 C34 C35 C36 -0.8(4)
C34 C35 C36 C31 -2.7(4)
C34 C35 C36 C38 174.7(3)
C32 C31 C36 C35 4.4(3)
C22 C31 C36 C35 -177.7(2)
C32 C31 C36 C38 -173.0(2)
C22 C31 C36 C38 4.9(3)
C10 C11 C39 C40 33.2(3)
C6 C11 C39 C40 -150.9(2)
C11 C39 C40 C45 -113.0(2)
C11 C39 C40 C41 69.6(3)
C45 C40 C41 C42 1.9(3)
C39 C40 C41 C42 179.4(2)
C45 C40 C41 C46 -177.6(2)
C39 C40 C41 C46 -0.2(3)
C40 C41 C42 C43 -0.8(3)
C46 C41 C42 C43 178.7(2)
C41 C42 C43 C44 -0.4(4)
C42 C43 C44 C45 0.5(3)
C43 C44 C45 C40 0.6(3)
C43 C44 C45 C54 -179.7(2)
C41 C40 C45 C44 -1.7(3)
C39 C40 C45 C44 -179.2(2)
C41 C40 C45 C54 178.5(2)
C39 C40 C45 C54 1.0(3)
C42 C41 C46 C51 77.0(3)
C40 C41 C46 C51 -103.5(3)
C42 C41 C46 C47 -102.9(3)
C40 C41 C46 C47 76.6(3)
C51 C46 C47 C48 3.6(4)
C41 C46 C47 C48 -176.5(2)
C51 C46 C47 C52 -174.3(2)
C41 C46 C47 C52 5.7(4)
C46 C47 C48 C49 -1.0(4)
C52 C47 C48 C49 176.9(2)
C47 C48 C49 C50 -1.5(4)
C48 C49 C50 C51 1.3(4)
C49 C50 C51 C46 1.2(4)
C49 C50 C51 C53 -177.9(2)
C47 C46 C51 C50 -3.7(3)
C41 C46 C51 C50 176.4(2)
C47 C46 C51 C53 175.4(2)
C41 C46 C51 C53 -4.5(3)
C44 C45 C54 C55 -74.6(3)
C40 C45 C54 C55 105.2(3)
C44 C45 C54 C59 104.2(3)
C40 C45 C54 C59 -76.1(3)
C59 C54 C55 C56 2.6(3)
C45 C54 C55 C56 -178.6(2)
C59 C54 C55 C60 -177.1(2)
C45 C54 C55 C60 1.7(3)
C54 C55 C56 C57 -1.4(3)
C60 C55 C56 C57 178.3(2)
C55 C56 C57 C58 -0.7(4)
C56 C57 C58 C59 1.6(4)
C57 C58 C59 C54 -0.4(3)
C57 C58 C59 C61 179.7(2)
C55 C54 C59 C58 -1.7(3)
C45 C54 C59 C58 179.5(2)
C55 C54 C59 C61 178.2(2)
C45 C54 C59 C61 -0.6(3)
C67 N4 N5 O2 -3.8(3)
C67 N4 N5 C62 172.58(18)
O2 N5 C62 C66 9.4(3)
N4 N5 C62 C66 -167.4(2)
O2 N5 C62 C63 -174.1(2)
N4 N5 C62 C63 9.0(3)
C66 C62 C63 C64 0.0(4)
N5 C62 C63 C64 -176.3(2)
C62 C63 C64 N6 1.1(5)
C63 C64 N6 C65 -1.4(5)
C64 N6 C65 C66 0.4(5)
C63 C62 C66 C65 -0.9(4)
N5 C62 C66 C65 175.6(2)
N6 C65 C66 C62 0.7(4)
N5 N4 C67 C68 -132.5(2)
N5 N4 C67 C72 54.3(3)
C72 C67 C68 C69 -6.9(3)
N4 C67 C68 C69 179.52(19)
C72 C67 C68 C77 168.3(2)
N4 C67 C68 C77 -5.4(3)
C67 C68 C69 C70 1.2(3)
C77 C68 C69 C70 -173.9(2)
C68 C69 C70 C71 3.1(3)
C68 C69 C70 C73 -177.9(2)
C69 C70 C71 C72 -1.9(3)
C73 C70 C71 C72 179.0(2)
C70 C71 C72 C67 -3.6(3)
C70 C71 C72 C100 171.3(2)
C68 C67 C72 C71 7.9(3)
N4 C67 C72 C71 -179.2(2)
C68 C67 C72 C100 -166.7(2)
N4 C67 C72 C100 6.2(3)
C69 C70 C73 C75 111.5(3)
C71 C70 C73 C75 -69.4(3)
C69 C70 C73 C74 -9.8(3)
C71 C70 C73 C74 169.3(2)
C69 C70 C73 C76 -128.8(2)
C71 C70 C73 C76 50.2(3)
C69 C68 C77 C78 -39.8(3)
C67 C68 C77 C78 145.2(2)
C68 C77 C78 C83 -69.1(3)
C68 C77 C78 C79 113.3(2)
C83 C78 C79 C80 1.6(3)
C77 C78 C79 C80 179.2(2)
C83 C78 C79 C84 178.3(4)
C77 C78 C79 C84 -4.0(5)
C78 C79 C80 C81 0.0(4)
C84 C79 C80 C81 -177.0(4)
C79 C80 C81 C82 -0.8(4)
C80 C81 C82 C83 0.2(4)
C81 C82 C83 C78 1.4(4)
C81 C82 C83 C92 -178.8(2)
C79 C78 C83 C82 -2.2(3)
C77 C78 C83 C82 -179.9(2)
C79 C78 C83 C92 177.9(2)
C77 C78 C83 C92 0.2(3)
C80 C79 C84 C89 69.0(8)
C78 C79 C84 C89 -107.8(7)
C80 C79 C84 C85 -109.5(6)
C78 C79 C84 C85 73.6(7)
C89 C84 C85 C86 2.8(11)
C79 C84 C85 C86 -178.5(7)
C89 C84 C85 C90 179.0(8)
C79 C84 C85 C90 -2.3(11)
C84 C85 C86 C87 -1.8(13)
C90 C85 C86 C87 -178.1(9)
C85 C86 C87 C88 0.5(15)
C86 C87 C88 C89 -0.3(16)
C87 C88 C89 C84 1.5(16)
C87 C88 C89 C91 -176.2(9)
C85 C84 C89 C88 -2.7(12)
C79 C84 C89 C88 178.7(8)
C85 C84 C89 C91 175.1(7)
C79 C84 C89 C91 -3.5(11)
C82 C83 C92 C93 -76.7(3)
C78 C83 C92 C93 103.1(3)
C82 C83 C92 C97 102.6(3)
C78 C83 C92 C97 -77.5(3)
C97 C92 C93 C94 1.6(3)
C83 C92 C93 C94 -179.0(2)
C97 C92 C93 C98 -177.2(2)
C83 C92 C93 C98 2.2(3)
C92 C93 C94 C95 -0.8(3)
C98 C93 C94 C95 178.0(2)
C93 C94 C95 C96 -0.5(4)
C94 C95 C96 C97 0.9(4)
C95 C96 C97 C92 -0.1(4)
C95 C96 C97 C99 -177.7(2)
C93 C92 C97 C96 -1.1(3)
C83 C92 C97 C96 179.5(2)
C93 C92 C97 C99 176.3(2)
C83 C92 C97 C99 -3.0(3)
C71 C72 C100 C101 -50.4(3)
C67 C72 C100 C101 124.2(2)
C72 C100 C101 C102 -63.8(3)
C72 C100 C101 C106 117.1(2)
C106 C101 C102 C103 -0.2(3)
C100 C101 C102 C103 -179.3(2)
C106 C101 C102 C107 178.2(2)
C100 C101 C102 C107 -0.9(3)
C101 C102 C103 C104 -1.3(4)
C107 C102 C103 C104 -179.8(2)
C102 C103 C104 C105 1.8(4)
C103 C104 C105 C106 -0.7(4)
C104 C105 C106 C101 -0.8(4)
C104 C105 C106 C115 176.4(2)
C102 C101 C106 C105 1.2(3)
C100 C101 C106 C105 -179.7(2)
C102 C101 C106 C115 -175.9(2)
C100 C101 C106 C115 3.2(3)
C103 C102 C107 C112 101.4(3)
C101 C102 C107 C112 -77.0(3)
C103 C102 C107 C108 -74.9(3)
C101 C102 C107 C108 106.7(3)
C112 C107 C108 C109 1.8(3)
C102 C107 C108 C109 178.1(2)
C112 C107 C108 C113 -177.4(2)
C102 C107 C108 C113 -1.1(3)
C107 C108 C109 C110 -1.5(4)
C113 C108 C109 C110 177.7(2)
C108 C109 C110 C111 0.1(4)
C109 C110 C111 C112 1.0(4)
C110 C111 C112 C107 -0.6(4)
C110 C111 C112 C114 179.8(3)
C108 C107 C112 C111 -0.8(4)
C102 C107 C112 C111 -177.1(2)
C108 C107 C112 C114 178.8(2)
C102 C107 C112 C114 2.5(4)
C105 C106 C115 C120 80.9(3)
C101 C106 C115 C120 -101.9(3)
C105 C106 C115 C116 -96.8(3)
C101 C106 C115 C116 80.4(3)
C120 C115 C116 C117 0.7(3)
C106 C115 C116 C117 178.4(2)
C120 C115 C116 C121 -179.5(2)
C106 C115 C116 C121 -1.7(3)
C115 C116 C117 C118 2.0(4)
C121 C116 C117 C118 -177.9(3)
C116 C117 C118 C119 -2.2(4)
C117 C118 C119 C120 -0.3(4)
C118 C119 C120 C115 2.9(4)
C118 C119 C120 C122 -175.9(3)
C116 C115 C120 C119 -3.0(3)
C106 C115 C120 C119 179.4(2)
C116 C115 C120 C122 175.8(2)
C106 C115 C120 C122 -1.9(3)
